data_7118413
loop_
_publ_author_name
'Bochao Su'
'Rakesh Ganguly'
'Yongxin Li'
'Rei Kinjo'

_publ_section_title
;
 Synthesis, characterization, and electronic structures of a methyl
 germyliumylidene ion and germylone-group VI metal complexes
;
_journal_name_full Chem.Commun.
_journal_page_first 613
_journal_volume 52
_journal_year 2016
_chemical_formula_sum 'C36 H47 Cr Ge N3 O6'
_chemical_formula_weight 742.35
_space_group_crystal_system monoclinic
_space_group_IT_number 14
_space_group_name_Hall '-P 2ybc'
_space_group_name_H-M_alt 'P 1 21/c 1'
_symmetry_space_group_name_Hall '-P 2ybc'
_symmetry_space_group_name_H-M 'P 1 21/c 1'
_atom_sites_solution_hydrogens geom
_audit_update_record
;
2015-10-06 deposited with the CCDC.
2015-10-29 downloaded from the CCDC.
;
_cell_angle_alpha 90
_cell_angle_beta 97.6480(13)
_cell_angle_gamma 90
_cell_formula_units_Z 4
_cell_length_a 10.2157(3)
_cell_length_b 22.5884(5)
_cell_length_c 15.2996(5)
_cell_measurement_reflns_used 7769
_cell_measurement_temperature 103.(2)
_cell_measurement_theta_max 30.1253
_cell_measurement_theta_min 2.2485
_cell_volume 3499.07(17)
_computing_cell_refinement 'SAINT (Bruker AXS Inc., 2014)'
_computing_data_collection 'APEX2 (Bruker AXS Inc., 2014)'
_computing_data_reduction 'SAINT (Bruker AXS Inc., 2014)'
_computing_molecular_graphics 'XP (Bruker AXS Inc., 2014)'
_computing_publication_material 'APEX3 (Bruker AXS Inc., 2015)'
_computing_structure_refinement 'SHELXL-2014/7 (Sheldrick, 2014)'
_computing_structure_solution 'SHELXT (Bruker AXS Inc., 2014)'
_diffrn_ambient_temperature 103.(2)
_diffrn_detector_area_resol_mean 8.3333
_diffrn_measured_fraction_theta_full 0.999
_diffrn_measured_fraction_theta_max 0.999
_diffrn_measurement_device_type 'CCD area detector'
_diffrn_measurement_method 'phi and omega scans'
_diffrn_radiation_monochromator graphite
_diffrn_radiation_type MoK\a
_diffrn_radiation_wavelength 0.71073
_diffrn_reflns_av_R_equivalents 0.0561
_diffrn_reflns_av_unetI/netI 0.0549
_diffrn_reflns_limit_h_max 14
_diffrn_reflns_limit_h_min -14
_diffrn_reflns_limit_k_max 32
_diffrn_reflns_limit_k_min -32
_diffrn_reflns_limit_l_max 22
_diffrn_reflns_limit_l_min -22
_diffrn_reflns_number 46257
_diffrn_reflns_theta_full 31.08
_diffrn_reflns_theta_max 31.08
_diffrn_reflns_theta_min 2.44
_diffrn_source 'fine-focus sealed tube'
_diffrn_source_type 'Bruker KappaCCD'
_exptl_absorpt_coefficient_mu 1.218
_exptl_absorpt_correction_T_max 0.81
_exptl_absorpt_correction_T_min 0.79
_exptl_absorpt_correction_type multi-scan
_exptl_absorpt_process_details 'SADABS V2014/3 (Bruker AXS Inc.)'
_exptl_crystal_colour red
_exptl_crystal_density_diffrn 1.409
_exptl_crystal_density_method 'not measured'
_exptl_crystal_description block
_exptl_crystal_F_000 1552
_exptl_crystal_size_max 0.200
_exptl_crystal_size_mid 0.200
_exptl_crystal_size_min 0.180
_refine_diff_density_max 1.325
_refine_diff_density_min -1.138
_refine_ls_extinction_method none
_refine_ls_goodness_of_fit_ref 1.017
_refine_ls_hydrogen_treatment constr
_refine_ls_matrix_type full
_refine_ls_number_parameters 430
_refine_ls_number_reflns 11215
_refine_ls_number_restraints 0
_refine_ls_restrained_S_all 1.017
_refine_ls_R_factor_all 0.0678
_refine_ls_R_factor_gt 0.0403
_refine_ls_shift/su_max 0.001
_refine_ls_shift/su_mean 0.000
_refine_ls_structure_factor_coef Fsqd
_refine_ls_weighting_details 'w=1/[\s^2^(Fo^2^)+(0.0421P)^2^+1.3667P] where P=(Fo^2^+2Fc^2^)/3'
_refine_ls_weighting_scheme calc
_refine_ls_wR_factor_gt 0.0894
_refine_ls_wR_factor_ref 0.0997
_reflns_number_gt 8124
_reflns_number_total 11215
_reflns_threshold_expression 'I > 2\s(I)'
_cod_data_source_file c5cc08665e2.cif
_cod_data_source_block rei157
_cod_database_code 7118413

loop_
_space_group_symop_operation_xyz
'x, y, z'
'-x, y+1/2, -z+1/2'
'-x, -y, -z'
'x, -y-1/2, z-1/2'

loop_
_atom_site_type_symbol
_atom_site_label
_atom_site_fract_x
_atom_site_fract_y
_atom_site_fract_z
_atom_site_U_iso_or_equiv
_atom_site_adp_type
_atom_site_calc_flag
_atom_site_refinement_flags_adp
_atom_site_refinement_flags_occupancy
_atom_site_refinement_flags_posn
_atom_site_occupancy
_atom_site_disorder_assembly
_atom_site_disorder_group
Ge Ge1 0.44965(2) 0.65953(2) 0.69765(2) 0.02195(6) Uani d . . . 1 . .
Cr Cr1 0.61198(3) 0.58818(2) 0.65030(2) 0.01377(7) Uani d . . . 1 . .
C C1 0.28962(17) 0.67498(7) 0.73842(11) 0.0109(3) Uani d . . . 1 . .
C C2 0.11418(17) 0.69294(7) 0.81636(12) 0.0128(3) Uani d . . . 1 . .
H H2A 0.1553 0.6993 0.878 0.015 Uiso calc U . R 1 . .
H H2B 0.02 0.6825 0.8159 0.015 Uiso calc U . R 1 . .
C C3 0.12980(17) 0.74651(8) 0.76021(12) 0.0143(3) Uani d . . . 1 . .
H H3A 0.0599 0.7483 0.7088 0.017 Uiso calc U . R 1 . .
H H3B 0.1289 0.7836 0.7947 0.017 Uiso calc U . R 1 . .
C C4 0.34317(17) 0.77295(7) 0.69681(11) 0.0113(3) Uani d . . . 1 . .
C C5 0.31799(18) 0.84015(7) 0.69657(12) 0.0143(3) Uani d . . . 1 . .
C C6 0.3322(2) 0.86230(8) 0.79264(13) 0.0209(4) Uani d . . . 1 . .
H H6A 0.2724 0.8399 0.8253 0.031 Uiso calc U . R 1 . .
H H6B 0.3099 0.9045 0.7933 0.031 Uiso calc U . R 1 . .
H H6C 0.4235 0.8566 0.8203 0.031 Uiso calc U . R 1 . .
C C7 0.17969(19) 0.85488(8) 0.64735(14) 0.0203(4) Uani d . . . 1 . .
H H7A 0.1674 0.8345 0.5903 0.03 Uiso calc U . R 1 . .
H H7B 0.1722 0.8977 0.6379 0.03 Uiso calc U . R 1 . .
H H7C 0.1119 0.8418 0.6827 0.03 Uiso calc U . R 1 . .
C C8 0.4162(2) 0.87669(8) 0.65087(14) 0.0197(4) Uani d . . . 1 . .
H H8A 0.5059 0.8705 0.6812 0.029 Uiso calc U . R 1 . .
H H8B 0.3935 0.9188 0.653 0.029 Uiso calc U . R 1 . .
H H8C 0.412 0.8641 0.5893 0.029 Uiso calc U . R 1 . .
C C9 0.54722(17) 0.76703(7) 0.62550(12) 0.0122(3) Uani d . . . 1 . .
C C10 0.66976(18) 0.78284(8) 0.67082(12) 0.0152(3) Uani d . . . 1 . .
C C11 0.6968(2) 0.78014(9) 0.76971(13) 0.0235(4) Uani d . . . 1 . .
H H11A 0.6582 0.8149 0.7949 0.035 Uiso calc U . R 1 . .
H H11B 0.7924 0.7797 0.7882 0.035 Uiso calc U . R 1 . .
H H11C 0.6574 0.7441 0.7906 0.035 Uiso calc U . R 1 . .
C C12 0.76692(18) 0.80254(8) 0.62171(13) 0.0171(4) Uani d . . . 1 . .
H H12 0.8512 0.813 0.6517 0.021 Uiso calc U . R 1 . .
C C13 0.74459(19) 0.80735(8) 0.53037(13) 0.0179(4) Uani d . . . 1 . .
C C14 0.8513(2) 0.82811(10) 0.47824(16) 0.0283(5) Uani d . . . 1 . .
H H14A 0.9153 0.8523 0.5161 0.042 Uiso calc U . R 1 . .
H H14B 0.8117 0.8518 0.4279 0.042 Uiso calc U . R 1 . .
H H14C 0.8962 0.7937 0.4569 0.042 Uiso calc U . R 1 . .
C C15 0.62051(19) 0.79133(8) 0.48777(13) 0.0178(4) Uani d . . . 1 . .
H H15 0.603 0.795 0.4255 0.021 Uiso calc U . R 1 . .
C C16 0.52195(18) 0.77027(8) 0.53352(12) 0.0147(3) Uani d . . . 1 . .
C C17 0.39068(19) 0.75226(9) 0.48480(13) 0.0204(4) Uani d . . . 1 . .
H H17A 0.3917 0.7574 0.4213 0.031 Uiso calc U . R 1 . .
H H17B 0.321 0.777 0.504 0.031 Uiso calc U . R 1 . .
H H17C 0.3736 0.7106 0.4973 0.031 Uiso calc U . R 1 . .
C C18 0.19759(17) 0.58824(7) 0.81448(11) 0.0117(3) Uani d . . . 1 . .
C C19 0.28462(19) 0.58857(8) 0.90431(12) 0.0161(3) Uani d . . . 1 . .
H H19A 0.2479 0.6166 0.9444 0.019 Uiso calc U . R 1 . .
H H19B 0.3748 0.6019 0.8969 0.019 Uiso calc U . R 1 . .
C C20 0.25614(19) 0.54456(8) 0.75347(12) 0.0168(4) Uani d . . . 1 . .
H H20A 0.3459 0.5577 0.7446 0.02 Uiso calc U . R 1 . .
H H20B 0.2007 0.5439 0.6953 0.02 Uiso calc U . R 1 . .
C C21 0.05842(18) 0.56666(8) 0.82653(13) 0.0164(4) Uani d . . . 1 . .
H H21A 0.0185 0.5943 0.8657 0.02 Uiso calc U . R 1 . .
H H21B 0.0019 0.5661 0.7687 0.02 Uiso calc U . R 1 . .
C C22 0.06491(19) 0.50433(8) 0.86664(13) 0.0193(4) Uani d . . . 1 . .
H H22 -0.0262 0.491 0.8745 0.023 Uiso calc U . R 1 . .
C C23 0.1509(2) 0.50581(8) 0.95629(13) 0.0222(4) Uani d . . . 1 . .
H H23A 0.1543 0.4659 0.9832 0.027 Uiso calc U . R 1 . .
H H23B 0.1122 0.5334 0.9961 0.027 Uiso calc U . R 1 . .
C C24 0.2907(2) 0.52601(8) 0.94477(13) 0.0199(4) Uani d . . . 1 . .
H H24 0.3471 0.5266 1.0034 0.024 Uiso calc U . R 1 . .
C C25 0.3490(2) 0.48294(8) 0.88323(14) 0.0225(4) Uani d . . . 1 . .
H H25A 0.3532 0.4427 0.9092 0.027 Uiso calc U . R 1 . .
H H25B 0.4399 0.4953 0.876 0.027 Uiso calc U . R 1 . .
C C26 0.2632(2) 0.48199(8) 0.79337(13) 0.0208(4) Uani d . . . 1 . .
H H26 0.3024 0.4542 0.7531 0.025 Uiso calc U . R 1 . .
C C27 0.1236(2) 0.46157(8) 0.80453(14) 0.0227(4) Uani d . . . 1 . .
H H27A 0.1266 0.421 0.8293 0.027 Uiso calc U . R 1 . .
H H27B 0.0677 0.4609 0.7465 0.027 Uiso calc U . R 1 . .
C C28 0.59304(19) 0.61976(9) 0.53418(14) 0.0208(4) Uani d . . . 1 . .
C C29 0.75397(19) 0.64109(8) 0.67858(13) 0.0187(4) Uani d . . . 1 . .
C C30 0.7319(2) 0.53284(9) 0.62103(16) 0.0261(5) Uani d . . . 1 . .
C C31 0.6411(2) 0.55986(9) 0.76756(15) 0.0255(4) Uani d . . . 1 . .
C C32 0.4744(2) 0.53311(10) 0.61311(15) 0.0283(5) Uani d . . . 1 . .
C C33 0.0530(3) 0.82227(14) 1.02241(17) 0.0476(7) Uani d . . . 1 . .
H H33A 0.1388 0.8058 1.0492 0.057 Uiso calc U . R 1 . .
H H33B -0.0188 0.8013 1.0472 0.057 Uiso calc U . R 1 . .
C C34 0.0468(3) 0.88777(13) 1.03962(17) 0.0459(7) Uani d . . . 1 . .
H H34A 0.0131 0.896 1.0961 0.055 Uiso calc U . R 1 . .
H H34B 0.1345 0.9065 1.0404 0.055 Uiso calc U . R 1 . .
C C35 -0.0481(2) 0.90855(10) 0.96253(18) 0.0361(6) Uani d . . . 1 . .
H H35A -0.1407 0.9012 0.9718 0.043 Uiso calc U . R 1 . .
H H35B -0.0364 0.9512 0.9509 0.043 Uiso calc U . R 1 . .
C C36 -0.0093(3) 0.87112(10) 0.88938(15) 0.0321(5) Uani d . . . 1 . .
H H36A -0.0863 0.8643 0.8439 0.039 Uiso calc U . R 1 . .
H H36B 0.061 0.8909 0.8613 0.039 Uiso calc U . R 1 . .
N N1 0.18457(14) 0.64714(6) 0.77253(10) 0.0116(3) Uani d . . . 1 . .
N N2 0.26107(14) 0.73559(6) 0.73265(10) 0.0116(3) Uani d . . . 1 . .
N N3 0.44617(14) 0.74332(6) 0.67268(10) 0.0127(3) Uani d . . . 1 . .
O O1 0.58877(17) 0.63784(8) 0.46407(10) 0.0335(4) Uani d . . . 1 . .
O O2 0.84575(14) 0.67012(7) 0.69327(11) 0.0298(4) Uani d . . . 1 . .
O O3 0.80737(18) 0.49795(7) 0.60465(14) 0.0458(5) Uani d . . . 1 . .
O O4 0.66623(18) 0.54270(9) 0.83809(12) 0.0468(5) Uani d . . . 1 . .
O O5 0.39683(19) 0.49899(9) 0.58733(13) 0.0522(6) Uani d . . . 1 . .
O O6 0.0376(2) 0.81630(7) 0.92839(11) 0.0454(5) Uani d . . . 1 . .

loop_
_atom_site_aniso_label
_atom_site_aniso_U_11
_atom_site_aniso_U_22
_atom_site_aniso_U_33
_atom_site_aniso_U_12
_atom_site_aniso_U_13
_atom_site_aniso_U_23
Ge1 0.02053(11) 0.01083(9) 0.03874(14) 0.00330(8) 0.01963(9) 0.00491(8)
Cr1 0.01237(14) 0.01274(13) 0.01687(14) 0.00134(11) 0.00445(11) -0.00011(11)
C1 0.0102(8) 0.0110(7) 0.0115(8) 0.0003(6) 0.0011(6) -0.0006(6)
C2 0.0125(8) 0.0121(7) 0.0145(8) 0.0010(6) 0.0043(6) -0.0009(6)
C3 0.0124(8) 0.0144(8) 0.0171(9) 0.0025(6) 0.0054(7) 0.0003(7)
C4 0.0123(8) 0.0111(7) 0.0107(8) -0.0013(6) 0.0017(6) 0.0005(6)
C5 0.0156(8) 0.0105(7) 0.0167(9) 0.0007(6) 0.0021(7) 0.0008(6)
C6 0.0277(11) 0.0152(8) 0.0201(10) -0.0004(7) 0.0044(8) -0.0033(7)
C7 0.0185(9) 0.0165(8) 0.0257(10) 0.0039(7) 0.0030(8) 0.0065(7)
C8 0.0220(10) 0.0121(8) 0.0260(10) -0.0005(7) 0.0075(8) 0.0036(7)
C9 0.0117(8) 0.0102(7) 0.0152(8) 0.0001(6) 0.0041(6) 0.0012(6)
C10 0.0160(9) 0.0141(8) 0.0155(9) -0.0017(7) 0.0015(7) 0.0008(7)
C11 0.0233(10) 0.0315(11) 0.0150(9) -0.0063(8) -0.0002(8) 0.0010(8)
C12 0.0123(8) 0.0146(8) 0.0245(10) -0.0016(7) 0.0032(7) 0.0024(7)
C13 0.0186(9) 0.0135(8) 0.0238(10) 0.0007(7) 0.0107(8) 0.0022(7)
C14 0.0249(11) 0.0301(11) 0.0332(12) -0.0029(9) 0.0164(9) 0.0042(9)
C15 0.0230(10) 0.0176(8) 0.0139(9) 0.0020(7) 0.0069(7) 0.0018(7)
C16 0.0162(9) 0.0120(8) 0.0160(9) 0.0022(6) 0.0024(7) 0.0006(6)
C17 0.0187(10) 0.0226(9) 0.0189(9) 0.0003(8) -0.0008(8) -0.0011(7)
C18 0.0130(8) 0.0112(7) 0.0113(8) -0.0011(6) 0.0027(6) 0.0001(6)
C19 0.0184(9) 0.0147(8) 0.0144(8) -0.0014(7) 0.0000(7) 0.0003(7)
C20 0.0230(10) 0.0129(8) 0.0165(9) 0.0008(7) 0.0096(7) -0.0006(7)
C21 0.0134(9) 0.0149(8) 0.0219(9) -0.0021(7) 0.0056(7) 0.0017(7)
C22 0.0189(9) 0.0156(8) 0.0248(10) -0.0045(7) 0.0083(8) 0.0031(7)
C23 0.0313(11) 0.0162(9) 0.0210(10) -0.0005(8) 0.0110(9) 0.0047(7)
C24 0.0239(10) 0.0173(9) 0.0177(9) 0.0006(7) 0.0003(8) 0.0052(7)
C25 0.0212(10) 0.0169(9) 0.0309(11) 0.0029(7) 0.0087(8) 0.0078(8)
C26 0.0312(11) 0.0109(8) 0.0231(10) 0.0011(7) 0.0141(8) 0.0007(7)
C27 0.0320(11) 0.0132(8) 0.0234(10) -0.0059(8) 0.0054(9) 0.0004(7)
C28 0.0157(9) 0.0246(10) 0.0220(10) 0.0038(7) 0.0031(8) -0.0033(8)
C29 0.0174(9) 0.0164(8) 0.0222(10) 0.0034(7) 0.0019(8) 0.0048(7)
C30 0.0249(11) 0.0184(9) 0.0380(13) 0.0010(8) 0.0147(9) 0.0046(8)
C31 0.0185(10) 0.0272(10) 0.0309(12) -0.0036(8) 0.0043(8) 0.0084(9)
C32 0.0286(12) 0.0291(11) 0.0305(12) -0.0071(9) 0.0166(9) -0.0136(9)
C33 0.0534(18) 0.0636(18) 0.0280(13) 0.0210(15) 0.0130(12) 0.0134(12)
C34 0.0483(17) 0.0673(18) 0.0240(12) -0.0214(14) 0.0124(12) -0.0140(12)
C35 0.0344(13) 0.0271(11) 0.0514(16) -0.0021(10) 0.0235(12) -0.0064(11)
C36 0.0424(14) 0.0261(11) 0.0265(12) -0.0012(10) -0.0002(10) -0.0024(9)
N1 0.0116(7) 0.0103(6) 0.0137(7) 0.0007(5) 0.0050(6) 0.0003(5)
N2 0.0112(7) 0.0097(6) 0.0145(7) 0.0015(5) 0.0041(6) -0.0003(5)
N3 0.0128(7) 0.0117(7) 0.0143(7) -0.0003(5) 0.0041(6) 0.0024(5)
O1 0.0392(10) 0.0419(9) 0.0190(8) 0.0098(8) 0.0027(7) 0.0030(7)
O2 0.0180(7) 0.0259(8) 0.0434(10) -0.0036(6) -0.0040(7) 0.0045(7)
O3 0.0439(11) 0.0259(8) 0.0752(15) 0.0141(8) 0.0364(10) 0.0063(9)
O4 0.0397(10) 0.0622(12) 0.0358(10) -0.0111(9) -0.0047(8) 0.0283(9)
O5 0.0495(12) 0.0594(12) 0.0537(12) -0.0340(10) 0.0294(10) -0.0380(10)
O6 0.0844(15) 0.0264(8) 0.0296(9) 0.0166(9) 0.0239(10) 0.0002(7)

loop_
_atom_type_symbol
_atom_type_description
_atom_type_scat_dispersion_real
_atom_type_scat_dispersion_imag
_atom_type_scat_source
C C 0.0033 0.0016 'International Tables Vol C Tables 4.2.6.8 and 6.1.1.4'
H H 0.0000 0.0000 'International Tables Vol C Tables 4.2.6.8 and 6.1.1.4'
N N 0.0061 0.0033 'International Tables Vol C Tables 4.2.6.8 and 6.1.1.4'
O O 0.0106 0.0060 'International Tables Vol C Tables 4.2.6.8 and 6.1.1.4'
Cr Cr 0.3209 0.6236 'International Tables Vol C Tables 4.2.6.8 and 6.1.1.4'
Ge Ge 0.1547 1.8001 'International Tables Vol C Tables 4.2.6.8 and 6.1.1.4'

loop_
_geom_angle_atom_site_label_1
_geom_angle_atom_site_label_2
_geom_angle_atom_site_label_3
_geom_angle_site_symmetry_1
_geom_angle_site_symmetry_3
_geom_angle
C1 Ge1 N3 . . 83.60(7)
C1 Ge1 Cr1 . . 150.38(5)
N3 Ge1 Cr1 . . 124.95(4)
C30 Cr1 C29 . . 88.25(9)
C30 Cr1 C31 . . 88.58(10)
C29 Cr1 C31 . . 88.71(9)
C30 Cr1 C28 . . 90.89(9)
C29 Cr1 C28 . . 87.48(9)
C31 Cr1 C28 . . 176.17(9)
C30 Cr1 C32 . . 88.43(10)
C29 Cr1 C32 . . 175.29(9)
C31 Cr1 C32 . . 94.54(10)
C28 Cr1 C32 . . 89.23(10)
C30 Cr1 Ge1 . . 176.73(7)
C29 Cr1 Ge1 . . 92.58(6)
C31 Cr1 Ge1 . . 88.27(7)
C28 Cr1 Ge1 . . 92.31(6)
C32 Cr1 Ge1 . . 90.93(6)
N2 C1 N1 . . 107.37(14)
N2 C1 Ge1 . . 110.34(12)
N1 C1 Ge1 . . 142.29(12)
N1 C2 C3 . . 102.11(13)
N2 C3 C2 . . 101.41(13)
N3 C4 N2 . . 110.56(14)
N3 C4 C5 . . 128.98(15)
N2 C4 C5 . . 120.17(15)
C8 C5 C4 . . 114.29(15)
C8 C5 C6 . . 105.95(15)
C4 C5 C6 . . 108.86(15)
C8 C5 C7 . . 105.81(15)
C4 C5 C7 . . 110.80(15)
C6 C5 C7 . . 111.02(16)
C10 C9 C16 . . 121.35(16)
C10 C9 N3 . . 120.15(16)
C16 C9 N3 . . 118.39(16)
C9 C10 C12 . . 118.02(17)
C9 C10 C11 . . 121.52(16)
C12 C10 C11 . . 120.45(17)
C13 C12 C10 . . 122.22(18)
C12 C13 C15 . . 117.85(17)
C12 C13 C14 . . 121.49(19)
C15 C13 C14 . . 120.65(18)
C16 C15 C13 . . 122.01(18)
C15 C16 C9 . . 118.51(17)
C15 C16 C17 . . 120.24(17)
C9 C16 C17 . . 121.24(16)
N1 C18 C20 . . 109.59(14)
N1 C18 C19 . . 113.15(14)
C20 C18 C19 . . 108.78(15)
N1 C18 C21 . . 107.87(14)
C20 C18 C21 . . 108.11(14)
C19 C18 C21 . . 109.21(15)
C18 C19 C24 . . 110.05(15)
C18 C20 C26 . . 110.57(15)
C22 C21 C18 . . 110.35(15)
C23 C22 C27 . . 110.18(17)
C23 C22 C21 . . 109.16(16)
C27 C22 C21 . . 109.27(15)
C22 C23 C24 . . 109.68(16)
C25 C24 C23 . . 109.08(16)
C25 C24 C19 . . 109.53(16)
C23 C24 C19 . . 109.35(16)
C24 C25 C26 . . 109.84(16)
C25 C26 C27 . . 109.56(16)
C25 C26 C20 . . 109.59(16)
C27 C26 C20 . . 109.02(16)
C26 C27 C22 . . 109.08(16)
O1 C28 Cr1 . . 176.18(18)
O2 C29 Cr1 . . 174.96(18)
O3 C30 Cr1 . . 178.5(2)
O4 C31 Cr1 . . 176.13(19)
O5 C32 Cr1 . . 175.90(19)
O6 C33 C34 . . 105.5(2)
C35 C34 C33 . . 102.0(2)
C36 C35 C34 . . 101.8(2)
O6 C36 C35 . . 106.53(19)
C1 N1 C2 . . 107.38(13)
C1 N1 C18 . . 122.47(14)
C2 N1 C18 . . 117.20(13)
C4 N2 C1 . . 119.95(14)
C4 N2 C3 . . 130.13(14)
C1 N2 C3 . . 109.52(14)
C4 N3 C9 . . 126.47(14)
C4 N3 Ge1 . . 115.45(11)
C9 N3 Ge1 . . 117.94(11)
C36 O6 C33 . . 108.88(18)

loop_
_geom_bond_atom_site_label_1
_geom_bond_atom_site_label_2
_geom_bond_site_symmetry_2
_geom_bond_distance
Ge1 C1 . 1.8587(17)
Ge1 N3 . 1.9303(14)
Ge1 Cr1 . 2.4883(3)
Cr1 C30 . 1.847(2)
Cr1 C29 . 1.885(2)
Cr1 C31 . 1.891(2)
Cr1 C28 . 1.900(2)
Cr1 C32 . 1.906(2)
C1 N2 . 1.400(2)
C1 N1 . 1.403(2)
C2 N1 . 1.471(2)
C2 C3 . 1.505(2)
C3 N2 . 1.479(2)
C4 N3 . 1.340(2)
C4 N2 . 1.356(2)
C4 C5 . 1.539(2)
C5 C8 . 1.538(3)
C5 C6 . 1.541(3)
C5 C7 . 1.546(3)
C9 C10 . 1.394(2)
C9 C16 . 1.398(2)
C9 N3 . 1.439(2)
C10 C12 . 1.395(3)
C10 C11 . 1.503(3)
C12 C13 . 1.390(3)
C13 C15 . 1.394(3)
C13 C14 . 1.509(3)
C15 C16 . 1.385(3)
C16 C17 . 1.501(3)
C18 N1 . 1.475(2)
C18 C20 . 1.533(2)
C18 C19 . 1.534(2)
C18 C21 . 1.537(2)
C19 C24 . 1.541(2)
C20 C26 . 1.537(2)
C21 C22 . 1.534(2)
C22 C23 . 1.527(3)
C22 C27 . 1.532(3)
C23 C24 . 1.531(3)
C24 C25 . 1.529(3)
C25 C26 . 1.529(3)
C26 C27 . 1.530(3)
C28 O1 . 1.143(2)
C29 O2 . 1.142(2)
C30 O3 . 1.153(2)
C31 O4 . 1.143(3)
C32 O5 . 1.138(3)
C33 O6 . 1.432(3)
C33 C34 . 1.506(4)
C34 C35 . 1.499(4)
C35 C36 . 1.497(3)
C36 O6 . 1.429(3)
